data_7158841
loop_
_publ_author_name
'Pan, Liu-Na'
'Sun, Jing'
'Liu, Xue-Yan'
'Yan, Chaoguo'

_publ_section_title
;
 Efficient Construction of Diverse
 Spiro[indoline-3,4'-pyrrolo[3,4-b]pyridines] via [3+3] Cycloaddition of
 MBH Carbonates of Isatin with \b-Enamino Maleimides
;
_journal_name_full 'Organic &amp; Biomolecular Chemistry'
_journal_paper_doi 10.1039/D2OB01257J
_journal_year 2022
_chemical_formula_moiety 'C32 H29 N3 O5, C H Cl3'
_chemical_formula_sum 'C33 H30 Cl3 N3 O5'
_chemical_formula_weight 654.95
_space_group_crystal_system monoclinic
_space_group_IT_number 14
_space_group_name_Hall '-P 2ybc'
_space_group_name_H-M_alt 'P 1 21/c 1'
_atom_sites_solution_hydrogens geom
_audit_creation_method SHELXL-2014/7
_audit_update_record
;
2022-07-12 deposited with the CCDC.	2022-08-23 downloaded from the CCDC.
;
_cell_angle_alpha 90
_cell_angle_beta 94.274(4)
_cell_angle_gamma 90
_cell_formula_units_Z 4
_cell_length_a 13.0140(14)
_cell_length_b 11.1280(11)
_cell_length_c 21.958(3)
_cell_measurement_reflns_used 5929
_cell_measurement_temperature 296(2)
_cell_measurement_theta_max 22.42
_cell_measurement_theta_min 2.34
_cell_volume 3171.1(6)
_computing_cell_refinement 'Bruker SAINT'
_computing_data_collection 'Bruker APEX2'
_computing_data_reduction 'Bruker SAINT'
_computing_molecular_graphics 'Bruker SHELXTL'
_computing_publication_material 'Bruker SHELXTL'
_computing_structure_refinement 'SHELXL-2014/7 (Sheldrick, 2014)'
_computing_structure_solution 'SHELXS-97 (Sheldrick 2008)'
_diffrn_ambient_temperature 296(2)
_diffrn_measured_fraction_theta_full 0.998
_diffrn_measured_fraction_theta_max 0.998
_diffrn_measurement_device_type 'Bruker APEX-II CCD'
_diffrn_measurement_method '\f and \w scans'
_diffrn_radiation_type MoK\a
_diffrn_radiation_wavelength 0.71073
_diffrn_reflns_av_R_equivalents 0.0672
_diffrn_reflns_av_unetI/netI 0.0633
_diffrn_reflns_Laue_measured_fraction_full 0.998
_diffrn_reflns_Laue_measured_fraction_max 0.998
_diffrn_reflns_limit_h_max 15
_diffrn_reflns_limit_h_min -15
_diffrn_reflns_limit_k_max 13
_diffrn_reflns_limit_k_min -13
_diffrn_reflns_limit_l_max 26
_diffrn_reflns_limit_l_min -25
_diffrn_reflns_number 27460
_diffrn_reflns_point_group_measured_fraction_full 0.998
_diffrn_reflns_point_group_measured_fraction_max 0.998
_diffrn_reflns_theta_full 24.997
_diffrn_reflns_theta_max 24.997
_diffrn_reflns_theta_min 2.343
_exptl_absorpt_coefficient_mu 0.335
_exptl_absorpt_correction_T_max 0.7456
_exptl_absorpt_correction_T_min 0.6854
_exptl_absorpt_correction_type multi-scan
_exptl_absorpt_process_details sadabs
_exptl_crystal_colour yellow
_exptl_crystal_density_diffrn 1.372
_exptl_crystal_description block
_exptl_crystal_F_000 1360
_exptl_crystal_size_max 0.240
_exptl_crystal_size_mid 0.220
_exptl_crystal_size_min 0.200
_refine_diff_density_max 0.474
_refine_diff_density_min -0.679
_refine_diff_density_rms 0.058
_refine_ls_extinction_method none
_refine_ls_goodness_of_fit_ref 1.075
_refine_ls_hydrogen_treatment constr
_refine_ls_matrix_type full
_refine_ls_number_parameters 401
_refine_ls_number_reflns 5577
_refine_ls_number_restraints 0
_refine_ls_restrained_S_all 1.075
_refine_ls_R_factor_all 0.1313
_refine_ls_R_factor_gt 0.0690
_refine_ls_shift/su_max 0.000
_refine_ls_shift/su_mean 0.000
_refine_ls_structure_factor_coef Fsqd
_refine_ls_weighting_details 'w=1/[\s^2^(Fo^2^)+(0.0998P)^2^+1.1164P] where P=(Fo^2^+2Fc^2^)/3'
_refine_ls_weighting_scheme calc
_refine_ls_wR_factor_gt 0.1786
_refine_ls_wR_factor_ref 0.1993
_reflns_Friedel_coverage 0.000
_reflns_number_gt 3242
_reflns_number_total 5577
_reflns_threshold_expression 'I > 2\s(I)'
_cod_data_source_file d2ob01257j2.cif
_cod_data_source_block 3ii
_cod_original_sg_symbol_H-M 'P 21/c'
_cod_database_code 7158841
_shelx_shelxl_version_number 2014/7
_shelx_space_group_comment
; 
The symmetry employed for this shelxl refinement is uniquely defined 
by the following loop, which should always be used as a source of 
symmetry information in preference to the above space-group names. 
They are only intended as comments. 
;
_shelx_estimated_absorpt_t_min 0.924
_shelx_estimated_absorpt_t_max 0.936

loop_
_space_group_symop_operation_xyz
'x, y, z'
'-x, y+1/2, -z+1/2'
'-x, -y, -z'
'x, -y-1/2, z-1/2'

loop_
_atom_site_label
_atom_site_type_symbol
_atom_site_fract_x
_atom_site_fract_y
_atom_site_fract_z
_atom_site_U_iso_or_equiv
_atom_site_adp_type
_atom_site_occupancy
_atom_site_site_symmetry_order
_atom_site_calc_flag
_atom_site_refinement_flags_posn
_atom_site_refinement_flags_adp
_atom_site_refinement_flags_occupancy
_atom_site_disorder_assembly
_atom_site_disorder_group
N3 N 0.8116(2) 0.9660(2) 1.02269(13) 0.0384(7) Uani 1 1 d . . . . .
N2 N 0.5754(2) 0.7911(2) 0.84572(12) 0.0383(7) Uani 1 1 d . . . . .
N1 N 0.7527(2) 0.5576(2) 0.89639(12) 0.0367(7) Uani 1 1 d . . . . .
O3 O 0.88220(19) 0.9373(2) 0.93066(12) 0.0507(7) Uani 1 1 d . . . . .
O1 O 0.57266(19) 0.6053(2) 0.80014(11) 0.0517(7) Uani 1 1 d . . . . .
O2 O 0.6145(2) 0.9480(2) 0.91240(11) 0.0526(7) Uani 1 1 d . . . . .
O5 O 0.96926(19) 0.7652(2) 1.05131(11) 0.0510(7) Uani 1 1 d . . . . .
O4 O 0.9318(2) 0.5713(3) 1.06285(13) 0.0667(8) Uani 1 1 d . . . . .
C10 C 0.7059(2) 0.7594(3) 0.92079(14) 0.0319(8) Uani 1 1 d . . . . .
C22 C 0.7303(2) 0.7858(3) 1.03520(14) 0.0307(8) Uani 1 1 d . . . . .
C7 C 0.7402(2) 0.4480(3) 0.86230(15) 0.0351(8) Uani 1 1 d . . . . .
C9 C 0.6964(2) 0.6577(3) 0.88638(14) 0.0310(8) Uani 1 1 d . . . . .
C21 C 0.7800(2) 0.7778(3) 0.97489(14) 0.0307(8) Uani 1 1 d . . . . .
C23 C 0.6705(3) 0.7048(3) 1.06472(16) 0.0379(8) Uani 1 1 d . . . . .
H23 H 0.6550 0.6305 1.0469 0.045 Uiso 1 1 calc R U . . .
C28 C 0.7525(2) 0.8970(3) 1.06159(15) 0.0352(8) Uani 1 1 d . . . . .
C8 C 0.6088(3) 0.6761(3) 0.83757(15) 0.0360(8) Uani 1 1 d . . . . .
C31 C 0.9244(3) 0.6614(3) 1.03356(16) 0.0404(9) Uani 1 1 d . . . . .
C27 C 0.7181(3) 0.9283(3) 1.11715(17) 0.0488(10) Uani 1 1 d . . . . .
H27 H 0.7344 1.0025 1.1347 0.059 Uiso 1 1 calc R U . . .
C30 C 0.8631(2) 0.6754(3) 0.97299(15) 0.0347(8) Uani 1 1 d . . . . .
H30 H 0.9109 0.6976 0.9424 0.042 Uiso 1 1 calc R U . . .
C18 C 0.7586(3) 1.1767(3) 1.04220(15) 0.0415(9) Uani 1 1 d . . . . .
C20 C 0.8321(3) 0.9027(3) 0.97183(16) 0.0379(8) Uani 1 1 d . . . . .
C29 C 0.8157(3) 0.5542(3) 0.95479(16) 0.0419(9) Uani 1 1 d . . . . .
H29A H 0.8706 0.4959 0.9518 0.050 Uiso 1 1 calc R U . . .
H29B H 0.7732 0.5274 0.9866 0.050 Uiso 1 1 calc R U . . .
C11 C 0.6307(3) 0.8465(3) 0.89575(15) 0.0365(8) Uani 1 1 d . . . . .
C13 C 0.6595(3) 1.1560(3) 1.01852(16) 0.0451(9) Uani 1 1 d . . . . .
H13 H 0.6442 1.0850 0.9975 0.054 Uiso 1 1 calc R U . . .
C19 C 0.8458(3) 1.0883(3) 1.03528(19) 0.0501(10) Uani 1 1 d . . . . .
H19A H 0.8859 1.1152 1.0023 0.060 Uiso 1 1 calc R U . . .
H19B H 0.8908 1.0887 1.0725 0.060 Uiso 1 1 calc R U . . .
C6 C 0.7105(3) 0.3451(3) 0.89123(17) 0.0493(10) Uani 1 1 d . . . . .
H6 H 0.6961 0.3481 0.9320 0.059 Uiso 1 1 calc R U . . .
C26 C 0.6581(3) 0.8455(4) 1.14634(17) 0.0541(11) Uani 1 1 d . . . . .
H26 H 0.6340 0.8656 1.1838 0.065 Uiso 1 1 calc R U . . .
C12 C 0.4844(3) 0.8451(4) 0.81387(17) 0.0548(10) Uani 1 1 d . . . . .
H12A H 0.5024 0.9217 0.7975 0.082 Uiso 1 1 calc R U . . .
H12B H 0.4321 0.8560 0.8419 0.082 Uiso 1 1 calc R U . . .
H12C H 0.4590 0.7933 0.7812 0.082 Uiso 1 1 calc R U . . .
C5 C 0.7023(3) 0.2382(3) 0.86001(19) 0.0557(11) Uani 1 1 d . . . . .
H5 H 0.6816 0.1699 0.8802 0.067 Uiso 1 1 calc R U . . .
C14 C 0.5824(3) 1.2386(4) 1.02539(19) 0.0567(11) Uani 1 1 d . . . . .
H14 H 0.5156 1.2232 1.0093 0.068 Uiso 1 1 calc R U . . .
C1 C 0.7634(3) 0.4416(3) 0.80243(16) 0.0445(9) Uani 1 1 d . . . . .
H1 H 0.7847 0.5100 0.7825 0.053 Uiso 1 1 calc R U . . .
C24 C 0.6334(3) 0.7334(3) 1.12083(16) 0.0473(10) Uani 1 1 d . . . . .
C2 C 0.7548(3) 0.3329(3) 0.77177(17) 0.0496(10) Uani 1 1 d . . . . .
H2 H 0.7705 0.3296 0.7312 0.060 Uiso 1 1 calc R U . . .
C3 C 0.7238(3) 0.2293(3) 0.79974(18) 0.0491(10) Uani 1 1 d . . . . .
C15 C 0.6050(4) 1.3442(4) 1.0563(2) 0.0650(12) Uani 1 1 d . . . . .
H15 H 0.5532 1.4003 1.0611 0.078 Uiso 1 1 calc R U . . .
C32 C 1.0185(4) 0.7701(4) 1.11259(19) 0.0701(13) Uani 1 1 d . . . . .
H32A H 0.9676 0.7590 1.1416 0.105 Uiso 1 1 calc R U . . .
H32B H 1.0511 0.8468 1.1192 0.105 Uiso 1 1 calc R U . . .
H32C H 1.0693 0.7076 1.1176 0.105 Uiso 1 1 calc R U . . .
C17 C 0.7793(4) 1.2836(3) 1.07305(18) 0.0568(11) Uani 1 1 d . . . . .
H17 H 0.8460 1.2992 1.0893 0.068 Uiso 1 1 calc R U . . .
C16 C 0.7035(4) 1.3670(4) 1.0801(2) 0.0657(13) Uani 1 1 d . . . . .
H16 H 0.7187 1.4383 1.1009 0.079 Uiso 1 1 calc R U . . .
C25 C 0.5682(4) 0.6466(4) 1.1531(2) 0.0750(14) Uani 1 1 d . . . . .
H25A H 0.5289 0.5983 1.1236 0.113 Uiso 1 1 calc R U . . .
H25B H 0.5222 0.6902 1.1772 0.113 Uiso 1 1 calc R U . . .
H25C H 0.6117 0.5957 1.1792 0.113 Uiso 1 1 calc R U . . .
C4 C 0.7137(4) 0.1110(4) 0.7665(2) 0.0821(15) Uani 1 1 d . . . . .
H4A H 0.6436 0.0999 0.7507 0.123 Uiso 1 1 calc R U . . .
H4B H 0.7332 0.0468 0.7943 0.123 Uiso 1 1 calc R U . . .
H4C H 0.7580 0.1107 0.7334 0.123 Uiso 1 1 calc R U . . .
C33 C 0.9158(4) 0.6736(4) 0.3012(2) 0.0759(14) Uani 1 1 d . . . . .
H33 H 0.8868 0.6483 0.3391 0.091 Uiso 1 1 calc R U . . .
Cl2 Cl 0.81383(12) 0.70500(14) 0.24809(7) 0.1047(5) Uani 1 1 d . . . . .
Cl1 Cl 0.98532(14) 0.80544(16) 0.31657(8) 0.1215(6) Uani 1 1 d . . . . .
Cl3 Cl 0.99217(14) 0.55950(16) 0.27834(10) 0.1390(7) Uani 1 1 d . . . . .

loop_
_atom_site_aniso_label
_atom_site_aniso_U_11
_atom_site_aniso_U_22
_atom_site_aniso_U_33
_atom_site_aniso_U_23
_atom_site_aniso_U_13
_atom_site_aniso_U_12
N3 0.0431(17) 0.0291(16) 0.0425(18) -0.0097(13) 0.0004(14) -0.0013(13)
N2 0.0370(16) 0.0389(17) 0.0376(17) 0.0009(13) -0.0059(13) 0.0075(13)
N1 0.0423(17) 0.0304(16) 0.0361(16) -0.0069(12) -0.0065(13) 0.0019(13)
O3 0.0555(16) 0.0464(15) 0.0524(16) 0.0004(12) 0.0197(14) -0.0127(12)
O1 0.0554(16) 0.0475(16) 0.0494(16) -0.0106(13) -0.0145(13) 0.0007(13)
O2 0.0622(18) 0.0366(16) 0.0563(17) -0.0058(12) -0.0136(13) 0.0117(12)
O5 0.0450(15) 0.0502(16) 0.0548(16) -0.0062(12) -0.0158(12) -0.0024(12)
O4 0.080(2) 0.0510(18) 0.0637(19) 0.0072(15) -0.0304(16) -0.0008(15)
C10 0.0326(18) 0.0305(18) 0.0325(19) 0.0011(15) 0.0026(15) 0.0018(15)
C22 0.0280(17) 0.0330(19) 0.0302(19) 0.0005(15) -0.0035(14) 0.0050(14)
C7 0.0328(19) 0.0320(19) 0.040(2) -0.0062(15) 0.0001(16) 0.0010(15)
C9 0.0293(18) 0.0304(19) 0.0335(19) 0.0014(15) 0.0041(15) -0.0002(15)
C21 0.0295(17) 0.0274(18) 0.0351(19) -0.0007(14) 0.0008(15) 0.0016(14)
C23 0.0368(19) 0.0308(19) 0.046(2) 0.0047(16) 0.0018(17) 0.0065(15)
C28 0.0383(19) 0.0329(19) 0.034(2) 0.0013(15) -0.0012(16) 0.0065(16)
C8 0.0316(19) 0.041(2) 0.035(2) 0.0009(17) 0.0046(16) -0.0027(16)
C31 0.033(2) 0.041(2) 0.047(2) -0.0059(19) 0.0006(17) 0.0078(17)
C27 0.065(3) 0.042(2) 0.039(2) -0.0056(18) 0.0028(19) 0.0147(19)
C30 0.0353(19) 0.0339(19) 0.0348(19) -0.0030(15) 0.0019(15) 0.0037(15)
C18 0.053(2) 0.031(2) 0.040(2) 0.0019(16) 0.0035(18) -0.0015(17)
C20 0.0355(19) 0.036(2) 0.041(2) -0.0023(17) -0.0043(17) 0.0034(16)
C29 0.044(2) 0.036(2) 0.045(2) -0.0050(16) -0.0078(17) 0.0107(17)
C11 0.038(2) 0.035(2) 0.036(2) -0.0007(16) 0.0014(16) -0.0021(16)
C13 0.053(2) 0.036(2) 0.047(2) 0.0026(17) 0.0043(19) -0.0005(18)
C19 0.047(2) 0.037(2) 0.066(3) -0.0112(18) -0.0015(19) -0.0093(18)
C6 0.065(3) 0.041(2) 0.042(2) -0.0070(18) 0.0081(19) -0.0060(19)
C26 0.068(3) 0.056(3) 0.039(2) 0.003(2) 0.011(2) 0.023(2)
C12 0.049(2) 0.064(3) 0.049(2) 0.000(2) -0.0123(19) 0.012(2)
C5 0.069(3) 0.037(2) 0.061(3) 0.0014(19) 0.001(2) -0.0095(19)
C14 0.055(3) 0.054(3) 0.062(3) 0.017(2) 0.010(2) 0.005(2)
C1 0.050(2) 0.040(2) 0.044(2) 0.0004(17) 0.0043(18) -0.0042(17)
C24 0.048(2) 0.052(2) 0.043(2) 0.0149(19) 0.0127(19) 0.0159(19)
C2 0.053(2) 0.057(3) 0.038(2) -0.0154(19) 0.0015(18) 0.0024(19)
C3 0.051(2) 0.038(2) 0.056(3) -0.0133(19) -0.015(2) 0.0095(18)
C15 0.085(4) 0.045(3) 0.068(3) 0.009(2) 0.024(3) 0.024(2)
C32 0.071(3) 0.074(3) 0.061(3) -0.019(2) -0.026(2) 0.002(2)
C17 0.072(3) 0.039(2) 0.058(3) -0.0067(19) -0.004(2) -0.003(2)
C16 0.102(4) 0.034(2) 0.062(3) -0.0074(19) 0.010(3) 0.011(2)
C25 0.082(3) 0.075(3) 0.073(3) 0.022(2) 0.037(3) 0.005(3)
C4 0.105(4) 0.048(3) 0.090(4) -0.028(2) -0.012(3) 0.006(3)
C33 0.067(3) 0.084(3) 0.078(3) 0.023(3) 0.012(2) 0.011(3)
Cl2 0.0908(10) 0.1087(11) 0.1106(12) 0.0124(9) -0.0191(8) 0.0009(8)
Cl1 0.1058(12) 0.1285(14) 0.1268(14) 0.0131(11) -0.0132(10) -0.0280(10)
Cl3 0.1235(14) 0.1285(15) 0.1716(18) 0.0150(12) 0.0541(13) 0.0488(11)

loop_
_atom_type_symbol
_atom_type_description
_atom_type_scat_dispersion_real
_atom_type_scat_dispersion_imag
_atom_type_scat_source
C C 0.0033 0.0016 'International Tables Vol C Tables 4.2.6.8 and 6.1.1.4'
H H 0.0000 0.0000 'International Tables Vol C Tables 4.2.6.8 and 6.1.1.4'
N N 0.0061 0.0033 'International Tables Vol C Tables 4.2.6.8 and 6.1.1.4'
O O 0.0106 0.0060 'International Tables Vol C Tables 4.2.6.8 and 6.1.1.4'
Cl Cl 0.1484 0.1585 'International Tables Vol C Tables 4.2.6.8 and 6.1.1.4'

loop_
_geom_angle_atom_site_label_1
_geom_angle_atom_site_label_2
_geom_angle_atom_site_label_3
_geom_angle
_geom_angle_site_symmetry_1
_geom_angle_site_symmetry_3
_geom_angle_publ_flag
C20 N3 C28 111.2(3) . . ?
C20 N3 C19 124.4(3) . . ?
C28 N3 C19 124.5(3) . . ?
C8 N2 C11 111.2(3) . . ?
C8 N2 C12 125.3(3) . . ?
C11 N2 C12 122.9(3) . . ?
C9 N1 C7 125.5(3) . . ?
C9 N1 C29 115.2(3) . . ?
C7 N1 C29 117.9(2) . . ?
C31 O5 C32 117.2(3) . . ?
C9 C10 C11 108.2(3) . . ?
C9 C10 C21 125.8(3) . . ?
C11 C10 C21 125.9(3) . . ?
C23 C22 C28 119.5(3) . . ?
C23 C22 C21 131.4(3) . . ?
C28 C22 C21 109.1(3) . . ?
C1 C7 C6 119.2(3) . . ?
C1 C7 N1 121.3(3) . . ?
C6 C7 N1 119.4(3) . . ?
N1 C9 C10 124.9(3) . . ?
N1 C9 C8 126.8(3) . . ?
C10 C9 C8 108.2(3) . . ?
C10 C21 C22 114.3(3) . . ?
C10 C21 C20 110.4(3) . . ?
C22 C21 C20 101.6(2) . . ?
C10 C21 C30 106.5(2) . . ?
C22 C21 C30 113.8(2) . . ?
C20 C21 C30 110.2(3) . . ?
C22 C23 C24 120.6(3) . . ?
C22 C23 H23 119.7 . . ?
C24 C23 H23 119.7 . . ?
C27 C28 C22 121.6(3) . . ?
C27 C28 N3 128.7(3) . . ?
C22 C28 N3 109.7(3) . . ?
O1 C8 N2 126.0(3) . . ?
O1 C8 C9 128.8(3) . . ?
N2 C8 C9 105.2(3) . . ?
O4 C31 O5 123.6(3) . . ?
O4 C31 C30 125.4(3) . . ?
O5 C31 C30 111.0(3) . . ?
C28 C27 C26 118.1(3) . . ?
C28 C27 H27 120.9 . . ?
C26 C27 H27 120.9 . . ?
C31 C30 C29 108.5(3) . . ?
C31 C30 C21 111.8(3) . . ?
C29 C30 C21 112.5(3) . . ?
C31 C30 H30 108.0 . . ?
C29 C30 H30 108.0 . . ?
C21 C30 H30 108.0 . . ?
C13 C18 C17 118.1(3) . . ?
C13 C18 C19 122.8(3) . . ?
C17 C18 C19 119.1(3) . . ?
O3 C20 N3 126.4(3) . . ?
O3 C20 C21 125.2(3) . . ?
N3 C20 C21 108.4(3) . . ?
N1 C29 C30 113.2(3) . . ?
N1 C29 H29A 108.9 . . ?
C30 C29 H29A 108.9 . . ?
N1 C29 H29B 108.9 . . ?
C30 C29 H29B 108.9 . . ?
H29A C29 H29B 107.7 . . ?
O2 C11 N2 123.6(3) . . ?
O2 C11 C10 129.4(3) . . ?
N2 C11 C10 107.0(3) . . ?
C18 C13 C14 121.2(4) . . ?
C18 C13 H13 119.4 . . ?
C14 C13 H13 119.4 . . ?
N3 C19 C18 113.9(3) . . ?
N3 C19 H19A 108.8 . . ?
C18 C19 H19A 108.8 . . ?
N3 C19 H19B 108.8 . . ?
C18 C19 H19B 108.8 . . ?
H19A C19 H19B 107.7 . . ?
C5 C6 C7 120.2(3) . . ?
C5 C6 H6 119.9 . . ?
C7 C6 H6 119.9 . . ?
C27 C26 C24 121.8(3) . . ?
C27 C26 H26 119.1 . . ?
C24 C26 H26 119.1 . . ?
N2 C12 H12A 109.5 . . ?
N2 C12 H12B 109.5 . . ?
H12A C12 H12B 109.5 . . ?
N2 C12 H12C 109.5 . . ?
H12A C12 H12C 109.5 . . ?
H12B C12 H12C 109.5 . . ?
C6 C5 C3 121.9(4) . . ?
C6 C5 H5 119.1 . . ?
C3 C5 H5 119.1 . . ?
C13 C14 C15 119.5(4) . . ?
C13 C14 H14 120.2 . . ?
C15 C14 H14 120.2 . . ?
C7 C1 C2 119.7(3) . . ?
C7 C1 H1 120.1 . . ?
C2 C1 H1 120.1 . . ?
C23 C24 C26 118.3(3) . . ?
C23 C24 C25 121.1(4) . . ?
C26 C24 C25 120.6(4) . . ?
C3 C2 C1 121.9(3) . . ?
C3 C2 H2 119.0 . . ?
C1 C2 H2 119.0 . . ?
C5 C3 C2 117.1(3) . . ?
C5 C3 C4 120.8(4) . . ?
C2 C3 C4 122.2(4) . . ?
C16 C15 C14 120.3(4) . . ?
C16 C15 H15 119.9 . . ?
C14 C15 H15 119.9 . . ?
O5 C32 H32A 109.5 . . ?
O5 C32 H32B 109.5 . . ?
H32A C32 H32B 109.5 . . ?
O5 C32 H32C 109.5 . . ?
H32A C32 H32C 109.5 . . ?
H32B C32 H32C 109.5 . . ?
C16 C17 C18 121.4(4) . . ?
C16 C17 H17 119.3 . . ?
C18 C17 H17 119.3 . . ?
C15 C16 C17 119.5(4) . . ?
C15 C16 H16 120.3 . . ?
C17 C16 H16 120.3 . . ?
C24 C25 H25A 109.5 . . ?
C24 C25 H25B 109.5 . . ?
H25A C25 H25B 109.5 . . ?
C24 C25 H25C 109.5 . . ?
H25A C25 H25C 109.5 . . ?
H25B C25 H25C 109.5 . . ?
C3 C4 H4A 109.5 . . ?
C3 C4 H4B 109.5 . . ?
H4A C4 H4B 109.5 . . ?
C3 C4 H4C 109.5 . . ?
H4A C4 H4C 109.5 . . ?
H4B C4 H4C 109.5 . . ?
Cl3 C33 Cl2 112.6(3) . . ?
Cl3 C33 Cl1 112.2(3) . . ?
Cl2 C33 Cl1 108.7(2) . . ?
Cl3 C33 H33 107.7 . . ?
Cl2 C33 H33 107.7 . . ?
Cl1 C33 H33 107.7 . . ?

loop_
_geom_bond_atom_site_label_1
_geom_bond_atom_site_label_2
_geom_bond_distance
_geom_bond_site_symmetry_2
_geom_bond_publ_flag
N3 C20 1.364(4) . ?
N3 C28 1.417(4) . ?
N3 C19 1.452(4) . ?
N2 C8 1.369(4) . ?
N2 C11 1.410(4) . ?
N2 C12 1.458(5) . ?
N1 C9 1.343(4) . ?
N1 C7 1.434(4) . ?
N1 C29 1.471(4) . ?
O3 C20 1.216(4) . ?
O1 C8 1.208(4) . ?
O2 C11 1.210(4) . ?
O5 C31 1.338(4) . ?
O5 C32 1.448(4) . ?
O4 C31 1.192(4) . ?
C10 C9 1.361(4) . ?
C10 C11 1.457(5) . ?
C10 C21 1.487(4) . ?
C22 C23 1.383(4) . ?
C22 C28 1.387(4) . ?
C22 C21 1.519(4) . ?
C7 C1 1.372(5) . ?
C7 C6 1.378(5) . ?
C9 C8 1.519(5) . ?
C21 C20 1.549(5) . ?
C21 C30 1.573(4) . ?
C23 C24 1.394(5) . ?
C23 H23 0.9300 . ?
C28 C27 1.375(5) . ?
C31 C30 1.507(5) . ?
C27 C26 1.393(5) . ?
C27 H27 0.9300 . ?
C30 C29 1.524(4) . ?
C30 H30 0.9800 . ?
C18 C13 1.373(5) . ?
C18 C17 1.386(5) . ?
C18 C19 1.518(5) . ?
C29 H29A 0.9700 . ?
C29 H29B 0.9700 . ?
C13 C14 1.377(5) . ?
C13 H13 0.9300 . ?
C19 H19A 0.9700 . ?
C19 H19B 0.9700 . ?
C6 C5 1.373(5) . ?
C6 H6 0.9300 . ?
C26 C24 1.395(5) . ?
C26 H26 0.9300 . ?
C12 H12A 0.9600 . ?
C12 H12B 0.9600 . ?
C12 H12C 0.9600 . ?
C5 C3 1.377(5) . ?
C5 H5 0.9300 . ?
C14 C15 1.379(6) . ?
C14 H14 0.9300 . ?
C1 C2 1.384(5) . ?
C1 H1 0.9300 . ?
C24 C25 1.498(5) . ?
C2 C3 1.381(5) . ?
C2 H2 0.9300 . ?
C3 C4 1.507(5) . ?
C15 C16 1.371(6) . ?
C15 H15 0.9300 . ?
C32 H32A 0.9600 . ?
C32 H32B 0.9600 . ?
C32 H32C 0.9600 . ?
C17 C16 1.371(6) . ?
C17 H17 0.9300 . ?
C16 H16 0.9300 . ?
C25 H25A 0.9600 . ?
C25 H25B 0.9600 . ?
C25 H25C 0.9600 . ?
C4 H4A 0.9600 . ?
C4 H4B 0.9600 . ?
C4 H4C 0.9600 . ?
C33 Cl3 1.710(5) . ?
C33 Cl2 1.736(5) . ?
C33 Cl1 1.743(5) . ?
C33 H33 0.9800 . ?
